data_1543065
loop_
_publ_author_name
'Fang, Xiaoqin'
'Wang, Yifeng'

_publ_section_title
;
 (1<i>R</i>,2<i>R</i>)-8-Bromo-1-[(<i>E</i>)-2-(4-bromophenyl)ethenyl]-2-nitro-1,2-dihydronaphtho[2,1-<i>b</i>]furan
;
_journal_coeditor_code PK4003
_journal_issue 4
_journal_name_full IUCrData
_journal_page_first x160515
_journal_paper_doi 10.1107/S2414314616005150
_journal_volume 1
_journal_year 2016
_chemical_formula_iupac 'C20 H13 Br2 N O3'
_chemical_formula_moiety 'C20 H13 Br2 N O3'
_chemical_formula_sum 'C20 H13 Br2 N O3'
_chemical_formula_weight 475.13
_chemical_name_systematic
(1<i>R</i>,2<i>R</i>)-8-Bromo-1-[(<i>E</i>)-2-(4-bromophenyl)ethenyl]-2-nitro-1,2-dihydronaphtho[2,1-<i>b</i>]furan
_space_group_crystal_system monoclinic
_space_group_IT_number 4
_space_group_name_Hall 'P 2yb'
_space_group_name_H-M_alt 'P 1 21 1'
_symmetry_space_group_name_Hall 'P 2yb'
_symmetry_space_group_name_H-M 'P 1 21 1'
_atom_sites_solution_hydrogens geom
_audit_creation_method SHELXL-2013
_cell_angle_alpha 90
_cell_angle_beta 90.968(4)
_cell_angle_gamma 90
_cell_formula_units_Z 2
_cell_length_a 9.4796(15)
_cell_length_b 7.1550(12)
_cell_length_c 13.651(2)
_cell_measurement_reflns_used 1587
_cell_measurement_temperature 293(2)
_cell_measurement_theta_max 41.988
_cell_measurement_theta_min 4.297
_cell_volume 925.8(3)
_computing_cell_refinement
;
SAINT (Bruker, 2013)
;
_computing_data_collection
;
SMART (Bruker, 2013)
;
_computing_data_reduction
;
SAINT (Bruker, 2013)
;
_computing_molecular_graphics
;
SHELXTL (Sheldrick, 2008)
;
_computing_publication_material
;
SHELXTL (Sheldrick, 2008)
;
_computing_structure_refinement
;
SHELXL-2013 (Sheldrick, 2015)
;
_computing_structure_solution
;
SHELXTL (Sheldrick, 2008)
;
_diffrn_ambient_temperature 293(2)
_diffrn_measured_fraction_theta_full 0.999
_diffrn_measured_fraction_theta_max 0.999
_diffrn_measurement_device_type 'CCD area detector'
_diffrn_measurement_method '\f and \w scans'
_diffrn_radiation_type MoK\a
_diffrn_radiation_wavelength 0.71073
_diffrn_reflns_av_R_equivalents 0.0318
_diffrn_reflns_limit_h_max 10
_diffrn_reflns_limit_h_min -11
_diffrn_reflns_limit_k_max 8
_diffrn_reflns_limit_k_min -8
_diffrn_reflns_limit_l_max 14
_diffrn_reflns_limit_l_min -16
_diffrn_reflns_number 5364
_diffrn_reflns_theta_full 25.242
_diffrn_reflns_theta_max 25.500
_diffrn_reflns_theta_min 2.149
_exptl_absorpt_coefficient_mu 4.398
_exptl_absorpt_correction_T_max 0.7456
_exptl_absorpt_correction_T_min 0.3083
_exptl_absorpt_correction_type multi-scan
_exptl_absorpt_process_details
;
(SADABS; Krause <i>et al.</i>,  2015)
;
_exptl_crystal_colour colorless
_exptl_crystal_density_diffrn 1.704
_exptl_crystal_description prismatic
_exptl_crystal_F_000 468
_exptl_crystal_size_max 0.200
_exptl_crystal_size_mid 0.140
_exptl_crystal_size_min 0.100
_refine_diff_density_max 0.460
_refine_diff_density_min -0.328
_refine_ls_abs_structure_details
;
Flack <i>x</i> determined using 998 quotients
[(<i>I</i>^+^)-(<i>I</i>^-^)]/[(<i>I</i>^+^)+(<i>I</i>^-^)]
(Parsons <i>et al.</i>,  2013)
;
_refine_ls_abs_structure_Flack 0.020(14)
_refine_ls_extinction_method none
_refine_ls_goodness_of_fit_ref 0.972
_refine_ls_hydrogen_treatment constr
_refine_ls_matrix_type full
_refine_ls_number_parameters 235
_refine_ls_number_reflns 3269
_refine_ls_number_restraints 1
_refine_ls_restrained_S_all 0.972
_refine_ls_R_factor_all 0.0518
_refine_ls_R_factor_gt 0.0411
_refine_ls_shift/su_max 0.000
_refine_ls_shift/su_mean 0.000
_refine_ls_structure_factor_coef Fsqd
_refine_ls_weighting_details 'w=1/[\s^2^(Fo^2^)+(0.0287P)^2^] where P=(Fo^2^+2Fc^2^)/3'
_refine_ls_weighting_scheme calc
_refine_ls_wR_factor_gt 0.0885
_refine_ls_wR_factor_ref 0.0934
_reflns_number_gt 2731
_reflns_number_total 3269
_reflns_threshold_expression 'I > 2\s(I)'
_cod_data_source_file pk4003sup1.cif
_cod_data_source_block I
_cod_database_code 1543065
_shelx_space_group_comment
;
The symmetry employed for this shelxl refinement is uniquely defined
by the following loop, which should always be used as a source of
symmetry information in preference to the above space-group names.
They are only intended as comments.
;
_shelx_estimated_absorpt_t_min 0.473
_shelx_estimated_absorpt_t_max 0.668
_shelxl_version_number .2013

loop_
_space_group_symop_operation_xyz
'x, y, z'
'-x, y+1/2, -z'

loop_
_atom_site_type_symbol
_atom_site_label
_atom_site_fract_x
_atom_site_fract_y
_atom_site_fract_z
_atom_site_U_iso_or_equiv
_atom_site_adp_type
_atom_site_calc_flag
_atom_site_occupancy
Br Br1 0.34554(7) 0.79114(10) 0.40480(6) 0.0566(2) Uani d 1
Br Br2 0.15172(9) 0.04620(14) 0.97004(6) 0.0734(3) Uani d 1
N N1 0.8641(6) 1.1062(9) 0.8084(5) 0.0505(17) Uani d 1
O O1 0.9655(4) 0.8187(7) 0.7633(4) 0.0494(13) Uani d 1
O O2 0.7964(6) 1.1871(10) 0.8702(5) 0.087(2) Uani d 1
O O3 0.9374(6) 1.1853(8) 0.7504(5) 0.0684(16) Uani d 1
C C1 0.7710(8) 0.6837(11) 0.3851(6) 0.055(2) Uani d 1
H H1 0.8322 0.6469 0.3362 0.066 Uiso calc 1
C C2 0.6321(8) 0.7072(11) 0.3625(6) 0.0526(19) Uani d 1
H H2 0.5983 0.6878 0.2990 0.063 Uiso calc 1
C C3 0.5398(7) 0.7617(10) 0.4377(5) 0.0443(16) Uani d 1
C C4 0.5847(6) 0.7928(11) 0.5314(5) 0.0393(14) Uani d 1
H H4 0.5215 0.8284 0.5793 0.047 Uiso calc 1
C C5 0.7298(6) 0.7699(10) 0.5543(5) 0.0377(14) Uani d 1
C C6 0.8249(7) 0.7137(10) 0.4806(5) 0.0428(16) Uani d 1
C C7 0.9695(8) 0.6893(11) 0.5051(6) 0.053(2) Uani d 1
H H7 1.0307 0.6499 0.4567 0.064 Uiso calc 1
C C8 1.0220(7) 0.7214(11) 0.5972(6) 0.0530(19) Uani d 1
H H8 1.1172 0.7060 0.6126 0.064 Uiso calc 1
C C9 0.9269(6) 0.7780(11) 0.6662(5) 0.0431(15) Uani d 1
C C10 0.7863(6) 0.8018(10) 0.6493(4) 0.0364(13) Uani d 1
C C11 0.8482(7) 0.8968(10) 0.8071(5) 0.0429(17) Uani d 1
H H11 0.8380 0.8485 0.8738 0.052 Uiso calc 1
C C12 0.7149(6) 0.8505(9) 0.7436(5) 0.0406(16) Uani d 1
H H12 0.6551 0.9613 0.7352 0.049 Uiso calc 1
C C13 0.6332(7) 0.6920(10) 0.7872(5) 0.0393(15) Uani d 1
H H13 0.6821 0.5818 0.8000 0.047 Uiso calc 1
C C14 0.4995(7) 0.6957(10) 0.8085(5) 0.0435(16) Uani d 1
H H14 0.4525 0.8081 0.7975 0.052 Uiso calc 1
C C15 0.4160(6) 0.5434(11) 0.8476(4) 0.0401(14) Uani d 1
C C16 0.2702(6) 0.5486(12) 0.8480(5) 0.0486(16) Uani d 1
H H16 0.2250 0.6550 0.8241 0.058 Uiso calc 1
C C17 0.1888(7) 0.4044(11) 0.8820(6) 0.0510(19) Uani d 1
H H17 0.0909 0.4115 0.8804 0.061 Uiso calc 1
C C18 0.2568(7) 0.2504(11) 0.9182(5) 0.049(2) Uani d 1
C C19 0.4018(7) 0.2356(10) 0.9217(5) 0.0497(18) Uani d 1
H H19 0.4455 0.1295 0.9472 0.060 Uiso calc 1
C C20 0.4800(7) 0.3820(11) 0.8865(5) 0.0457(17) Uani d 1
H H20 0.5779 0.3740 0.8886 0.055 Uiso calc 1

loop_
_atom_site_aniso_label
_atom_site_aniso_U_11
_atom_site_aniso_U_22
_atom_site_aniso_U_33
_atom_site_aniso_U_12
_atom_site_aniso_U_13
_atom_site_aniso_U_23
Br1 0.0575(4) 0.0457(4) 0.0659(5) 0.0035(4) -0.0212(3) -0.0074(4)
Br2 0.0799(6) 0.0793(6) 0.0607(5) -0.0367(5) -0.0063(4) 0.0148(5)
N1 0.038(3) 0.058(4) 0.055(4) 0.000(3) -0.003(3) -0.012(3)
O1 0.041(2) 0.058(4) 0.049(3) 0.013(2) -0.011(2) -0.012(3)
O2 0.074(4) 0.085(5) 0.102(6) 0.006(4) 0.015(4) -0.040(4)
O3 0.069(4) 0.061(4) 0.075(4) -0.019(3) 0.001(3) 0.000(3)
C1 0.064(5) 0.062(5) 0.041(5) -0.001(4) 0.018(4) -0.009(4)
C2 0.066(5) 0.056(5) 0.036(4) -0.010(4) -0.001(4) -0.002(4)
C3 0.052(4) 0.036(4) 0.045(4) -0.003(3) -0.004(3) -0.001(3)
C4 0.042(3) 0.033(3) 0.043(4) -0.001(4) -0.001(3) -0.003(4)
C5 0.047(3) 0.029(3) 0.037(4) -0.003(3) 0.004(3) 0.006(3)
C6 0.050(4) 0.043(4) 0.035(4) -0.003(3) 0.011(3) -0.002(3)
C7 0.052(4) 0.054(5) 0.054(5) 0.004(4) 0.014(4) -0.013(4)
C8 0.034(4) 0.060(5) 0.065(5) 0.007(3) 0.007(3) -0.004(4)
C9 0.044(3) 0.037(3) 0.048(4) 0.005(3) -0.002(3) 0.001(4)
C10 0.042(3) 0.030(3) 0.038(4) -0.001(3) 0.004(3) 0.001(3)
C11 0.047(4) 0.046(4) 0.036(4) -0.001(3) -0.002(3) -0.002(3)
C12 0.039(3) 0.045(4) 0.037(4) -0.001(3) -0.006(3) 0.002(3)
C13 0.047(4) 0.039(4) 0.032(4) 0.001(3) -0.003(3) 0.001(3)
C14 0.045(4) 0.045(4) 0.041(4) 0.000(3) -0.002(3) 0.003(3)
C15 0.042(3) 0.045(4) 0.034(3) 0.001(3) 0.002(3) -0.003(3)
C16 0.041(4) 0.050(4) 0.055(4) 0.004(4) 0.002(3) -0.003(4)
C17 0.042(4) 0.062(5) 0.049(5) -0.006(4) -0.002(3) -0.001(4)
C18 0.053(4) 0.060(6) 0.034(4) -0.016(4) 0.005(3) 0.002(3)
C19 0.060(4) 0.049(5) 0.040(4) -0.003(3) -0.006(3) 0.008(3)
C20 0.041(4) 0.056(4) 0.041(4) -0.002(3) -0.002(3) 0.006(3)

loop_
_atom_type_symbol
_atom_type_description
_atom_type_scat_dispersion_real
_atom_type_scat_dispersion_imag
_atom_type_scat_source
C C 0.0033 0.0016 'International Tables Vol C Tables 4.2.6.8 and 6.1.1.4'
H H 0.0000 0.0000 'International Tables Vol C Tables 4.2.6.8 and 6.1.1.4'
N N 0.0061 0.0033 'International Tables Vol C Tables 4.2.6.8 and 6.1.1.4'
O O 0.0106 0.0060 'International Tables Vol C Tables 4.2.6.8 and 6.1.1.4'
Br Br -0.2901 2.4595 'International Tables Vol C Tables 4.2.6.8 and 6.1.1.4'

loop_
_geom_angle_atom_site_label_1
_geom_angle_atom_site_label_2
_geom_angle_atom_site_label_3
_geom_angle
O3 N1 O2 123.4(7)
O3 N1 C11 121.2(7)
O2 N1 C11 115.4(7)
C11 O1 C9 107.0(5)
C2 C1 C6 121.7(7)
C2 C1 H1 119.1
C6 C1 H1 119.1
C1 C2 C3 118.6(7)
C1 C2 H2 120.7
C3 C2 H2 120.7
C4 C3 C2 122.7(6)
C4 C3 Br1 119.4(5)
C2 C3 Br1 117.9(5)
C3 C4 C5 118.5(6)
C3 C4 H4 120.8
C5 C4 H4 120.8
C10 C5 C4 122.4(6)
C10 C5 C6 117.4(6)
C4 C5 C6 120.1(6)
C1 C6 C7 122.3(6)
C1 C6 C5 118.3(6)
C7 C6 C5 119.4(6)
C8 C7 C6 122.3(6)
C8 C7 H7 118.9
C6 C7 H7 118.9
C7 C8 C9 116.6(6)
C7 C8 H8 121.7
C9 C8 H8 121.7
C10 C9 C8 124.9(7)
C10 C9 O1 112.0(5)
C8 C9 O1 123.1(6)
C9 C10 C5 119.4(6)
C9 C10 C12 109.7(5)
C5 C10 C12 130.8(5)
O1 C11 N1 109.0(6)
O1 C11 C12 108.8(5)
N1 C11 C12 107.3(6)
O1 C11 H11 110.5
N1 C11 H11 110.5
C12 C11 H11 110.5
C13 C12 C10 114.0(6)
C13 C12 C11 111.0(5)
C10 C12 C11 98.8(5)
C13 C12 H12 110.8
C10 C12 H12 110.8
C11 C12 H12 110.8
C14 C13 C12 125.6(7)
C14 C13 H13 117.2
C12 C13 H13 117.2
C13 C14 C15 127.1(7)
C13 C14 H14 116.5
C15 C14 H14 116.5
C16 C15 C20 116.5(7)
C16 C15 C14 122.1(7)
C20 C15 C14 121.4(6)
C17 C16 C15 123.2(8)
C17 C16 H16 118.4
C15 C16 H16 118.4
C18 C17 C16 117.7(6)
C18 C17 H17 121.2
C16 C17 H17 121.2
C17 C18 C19 122.6(7)
C17 C18 Br2 120.4(5)
C19 C18 Br2 117.0(6)
C20 C19 C18 118.2(7)
C20 C19 H19 120.9
C18 C19 H19 120.9
C19 C20 C15 121.8(6)
C19 C20 H20 119.1
C15 C20 H20 119.1

loop_
_geom_bond_atom_site_label_1
_geom_bond_atom_site_label_2
_geom_bond_distance
Br1 C3 1.900(6)
Br2 C18 1.911(7)
N1 O3 1.204(8)
N1 O2 1.215(8)
N1 C11 1.506(10)
O1 C11 1.389(8)
O1 C9 1.400(8)
C1 C2 1.358(10)
C1 C6 1.408(11)
C1 H1 0.9300
C2 C3 1.415(10)
C2 H2 0.9300
C3 C4 1.359(9)
C4 C5 1.415(8)
C4 H4 0.9300
C5 C10 1.413(9)
C5 C6 1.421(9)
C6 C7 1.416(10)
C7 C8 1.364(11)
C7 H7 0.9300
C8 C9 1.376(9)
C8 H8 0.9300
C9 C10 1.359(8)
C10 C12 1.505(9)
C11 C12 1.556(9)
C11 H11 0.9800
C12 C13 1.501(9)
C12 H12 0.9800
C13 C14 1.306(9)
C13 H13 0.9300
C14 C15 1.454(10)
C14 H14 0.9300
C15 C16 1.382(8)
C15 C20 1.404(10)
C16 C17 1.374(10)
C16 H16 0.9300
C17 C18 1.365(11)
C17 H17 0.9300
C18 C19 1.378(10)
C19 C20 1.374(10)
C19 H19 0.9300
C20 H20 0.9300

loop_
_geom_hbond_atom_site_label_D
_geom_hbond_atom_site_label_H
_geom_hbond_atom_site_label_A
_geom_hbond_site_symmetry_A
_geom_hbond_distance_DH
_geom_hbond_distance_HA
_geom_hbond_distance_DA
_geom_hbond_angle_DHA
C12 H12 Br1 2_656 0.98 3.04 3.786(7) 134.2
C11 H11 Br2 2_657 0.98 3.04 3.942(7) 154.2

loop_
_geom_torsion_atom_site_label_1
_geom_torsion_atom_site_label_2
_geom_torsion_atom_site_label_3
_geom_torsion_atom_site_label_4
_geom_torsion
C6 C1 C2 C3 -0.5(11)
C1 C2 C3 C4 0.5(11)
C1 C2 C3 Br1 -179.4(6)
C2 C3 C4 C5 0.1(11)
Br1 C3 C4 C5 179.9(5)
C3 C4 C5 C10 179.1(6)
C3 C4 C5 C6 -0.6(10)
C2 C1 C6 C7 179.8(7)
C2 C1 C6 C5 0.0(11)
C10 C5 C6 C1 -179.1(7)
C4 C5 C6 C1 0.6(10)
C10 C5 C6 C7 1.1(10)
C4 C5 C6 C7 -179.2(7)
C1 C6 C7 C8 178.8(7)
C5 C6 C7 C8 -1.4(11)
C6 C7 C8 C9 0.5(11)
C7 C8 C9 C10 0.7(12)
C7 C8 C9 O1 -179.1(7)
C11 O1 C9 C10 -8.4(8)
C11 O1 C9 C8 171.3(7)
C8 C9 C10 C5 -0.9(11)
O1 C9 C10 C5 178.8(6)
C8 C9 C10 C12 175.8(7)
O1 C9 C10 C12 -4.4(9)
C4 C5 C10 C9 -179.7(7)
C6 C5 C10 C9 0.0(10)
C4 C5 C10 C12 4.4(12)
C6 C5 C10 C12 -175.9(7)
C9 O1 C11 N1 -99.4(6)
C9 O1 C11 C12 17.4(7)
O3 N1 C11 O1 24.1(9)
O2 N1 C11 O1 -157.1(6)
O3 N1 C11 C12 -93.6(7)
O2 N1 C11 C12 85.2(8)
C9 C10 C12 C13 -104.2(7)
C5 C10 C12 C13 72.0(9)
C9 C10 C12 C11 13.6(8)
C5 C10 C12 C11 -170.2(7)
O1 C11 C12 C13 101.3(6)
N1 C11 C12 C13 -140.9(6)
O1 C11 C12 C10 -18.7(7)
N1 C11 C12 C10 99.1(6)
C10 C12 C13 C14 -123.6(7)
C11 C12 C13 C14 125.9(7)
C12 C13 C14 C15 177.8(6)
C13 C14 C15 C16 -165.8(7)
C13 C14 C15 C20 13.8(11)
C20 C15 C16 C17 -1.5(10)
C14 C15 C16 C17 178.1(7)
C15 C16 C17 C18 1.0(11)
C16 C17 C18 C19 0.1(11)
C16 C17 C18 Br2 178.4(5)
C17 C18 C19 C20 -0.5(11)
Br2 C18 C19 C20 -178.8(6)
C18 C19 C20 C15 -0.2(11)
C16 C15 C20 C19 1.1(10)
C14 C15 C20 C19 -178.6(7)

_cod_database_fobs_code 1543065
